data_7016054
loop_
_publ_author_name
'Liu, Dongtao'
'Cui, Dongmei'

_publ_section_title
;
 Highly trans-1,4 selective (co-)polymerization of butadiene and
 isoprene with quinolyl anilido rare earth metal bis(alkyl) precursors.
;
_journal_issue 30
_journal_name_full 'Dalton transactions (Cambridge, England : 2003)'
_journal_page_first 7755
_journal_page_last 7761
_journal_paper_doi 10.1039/c1dt10100e
_journal_volume 40
_journal_year 2011
_chemical_formula_sum 'C31 H49 Lu N2 O Si2'
_chemical_formula_weight 696.87
_chemical_name_systematic
;
?
;
_space_group_IT_number 14
_symmetry_cell_setting monoclinic
_symmetry_space_group_name_Hall '-P 2yn'
_symmetry_space_group_name_H-M 'P 1 21/n 1'
_atom_sites_solution_hydrogens geom
_atom_sites_solution_primary direct
_atom_sites_solution_secondary difmap
_audit_creation_method SHELXL-97
_cell_angle_alpha 90.00
_cell_angle_beta 90.2090(10)
_cell_angle_gamma 90.00
_cell_formula_units_Z 4
_cell_length_a 9.7731(5)
_cell_length_b 17.2591(9)
_cell_length_c 20.0423(10)
_cell_measurement_temperature 293(2)
_cell_volume 3380.6(3)
_computing_structure_refinement 'SHELXL-97 (Sheldrick, 1997)'
_computing_structure_solution 'SHELXS-97 (Sheldrick, 1990)'
_diffrn_ambient_temperature 293(2)
_diffrn_measured_fraction_theta_full 0.997
_diffrn_measured_fraction_theta_max 0.997
_diffrn_radiation_monochromator graphite
_diffrn_radiation_source 'fine-focus sealed tube'
_diffrn_radiation_type MoK\a
_diffrn_radiation_wavelength 0.71073
_diffrn_reflns_av_R_equivalents 0.0271
_diffrn_reflns_av_sigmaI/netI 0.0333
_diffrn_reflns_limit_h_max 10
_diffrn_reflns_limit_h_min -12
_diffrn_reflns_limit_k_max 21
_diffrn_reflns_limit_k_min -21
_diffrn_reflns_limit_l_max 24
_diffrn_reflns_limit_l_min -14
_diffrn_reflns_number 18709
_diffrn_reflns_theta_full 26.03
_diffrn_reflns_theta_max 26.03
_diffrn_reflns_theta_min 1.56
_exptl_absorpt_coefficient_mu 3.015
_exptl_absorpt_correction_T_max 0.7880
_exptl_absorpt_correction_T_min 0.5266
_exptl_absorpt_correction_type multi-scan
_exptl_crystal_density_diffrn 1.369
_exptl_crystal_density_method 'not measured'
_exptl_crystal_F_000 1424
_exptl_crystal_size_max 0.24
_exptl_crystal_size_mid 0.18
_exptl_crystal_size_min 0.08
_refine_diff_density_max 3.492
_refine_diff_density_min -3.373
_refine_diff_density_rms 0.168
_refine_ls_extinction_method none
_refine_ls_goodness_of_fit_ref 1.040
_refine_ls_hydrogen_treatment constr
_refine_ls_matrix_type full
_refine_ls_number_parameters 306
_refine_ls_number_reflns 6643
_refine_ls_number_restraints 91
_refine_ls_restrained_S_all 1.053
_refine_ls_R_factor_all 0.0810
_refine_ls_R_factor_gt 0.0666
_refine_ls_shift/su_max 0.001
_refine_ls_shift/su_mean 0.000
_refine_ls_structure_factor_coef Fsqd
_refine_ls_weighting_details 'calc w=1/[\s^2^(Fo^2^)+(0.0966P)^2^+26.1468P] where P=(Fo^2^+2Fc^2^)/3'
_refine_ls_weighting_scheme calc
_refine_ls_wR_factor_gt 0.1738
_refine_ls_wR_factor_ref 0.1865
_reflns_number_gt 5341
_reflns_number_total 6643
_reflns_threshold_expression >2sigma(I)
_cod_data_source_file c1dt10100e.txt
_cod_data_source_block complex3
_cod_depositor_comments
;
The following automatic conversions were performed:

'_symmetry_cell_setting' value 'Monoclinic' changed to 'monoclinic'
according to /home/saulius/struct/CIF-dictionaries/cif_core.dic
dictionary named 'cif_core.dic' version 2.4.1 from 2010-06-29.

Automatic conversion script
Id: cif_fix_values 1715 2011-07-08 13:25:40Z adriana 
;
_cod_original_sg_symbol_H-M P2(1)/n
_cod_database_code 7016054

loop_
_symmetry_equiv_pos_as_xyz
'x, y, z'
'-x+1/2, y+1/2, -z+1/2'
'-x, -y, -z'
'x-1/2, -y-1/2, z-1/2'

loop_
_atom_site_label
_atom_site_type_symbol
_atom_site_fract_x
_atom_site_fract_y
_atom_site_fract_z
_atom_site_U_iso_or_equiv
_atom_site_adp_type
_atom_site_occupancy
_atom_site_symmetry_multiplicity
_atom_site_calc_flag
_atom_site_refinement_flags
_atom_site_disorder_assembly
_atom_site_disorder_group
C1 C 0.6606(15) 0.7094(7) 0.8952(7) 0.081(3) Uani 1 1 d . . .
H1 H 0.7072 0.7152 0.9354 0.098 Uiso 1 1 calc R . .
C2 C 0.5371(9) 0.6697(6) 0.8954(5) 0.051(2) Uani 1 1 d . . .
H2 H 0.5016 0.6494 0.9347 0.062 Uiso 1 1 calc R . .
C3 C 0.4687(9) 0.6613(6) 0.8356(5) 0.051(2) Uani 1 1 d . . .
H3 H 0.3861 0.6346 0.8345 0.061 Uiso 1 1 calc R . .
C4 C 0.5213(9) 0.6924(5) 0.7764(5) 0.046(2) Uani 1 1 d . . .
C5 C 0.4548(10) 0.6857(6) 0.7134(5) 0.055(2) Uani 1 1 d . . .
H5 H 0.3723 0.6592 0.7095 0.066 Uiso 1 1 calc R . .
C6 C 0.5137(11) 0.7187(7) 0.6589(6) 0.062(3) Uani 1 1 d . . .
H6 H 0.4704 0.7145 0.6176 0.074 Uiso 1 1 calc R . .
C7 C 0.6380(10) 0.7589(6) 0.6634(5) 0.054(2) Uani 1 1 d . . .
H7 H 0.6740 0.7812 0.6251 0.065 Uiso 1 1 calc R . .
C8 C 0.7086(13) 0.7665(8) 0.7225(7) 0.080(2) Uani 1 1 d . . .
C9 C 0.6479(13) 0.7326(8) 0.7810(7) 0.081(2) Uani 1 1 d . . .
C10 C 0.8954(9) 0.8390(6) 0.6758(4) 0.049(2) Uani 1 1 d . . .
C11 C 0.8555(16) 0.9133(7) 0.6566(6) 0.084(4) Uani 1 1 d . . .
C12 C 0.9270(19) 0.9501(8) 0.6043(6) 0.099(5) Uani 1 1 d . . .
H12 H 0.9025 0.9998 0.5910 0.119 Uiso 1 1 calc R . .
C13 C 1.0336(13) 0.9122(8) 0.5730(6) 0.076(3) Uani 1 1 d U . .
H13 H 1.0805 0.9366 0.5386 0.091 Uiso 1 1 calc R . .
C14 C 1.0687(13) 0.8424(9) 0.5912(6) 0.079(3) Uani 1 1 d U . .
H14 H 1.1413 0.8186 0.5694 0.095 Uiso 1 1 calc R . .
C15 C 1.0014(12) 0.8012(7) 0.6427(6) 0.065(3) Uani 1 1 d U . .
C16 C 0.7285(14) 0.9478(7) 0.6891(7) 0.081(3) Uani 1 1 d DU . .
H16A H 0.6552 0.9118 0.6787 0.098 Uiso 1 1 calc R . .
H16B H 0.7445 0.9432 0.7367 0.098 Uiso 1 1 calc R . .
C17 C 0.6730(13) 1.0193(7) 0.6806(7) 0.081(2) Uani 1 1 d DU . .
H17A H 0.7330 1.0576 0.6994 0.121 Uiso 1 1 calc R . .
H17B H 0.5860 1.0216 0.7025 0.121 Uiso 1 1 calc R . .
H17C H 0.6608 1.0293 0.6338 0.121 Uiso 1 1 calc R . .
C18 C 1.0496(16) 0.7238(10) 0.6621(7) 0.099(5) Uani 1 1 d U . .
H18A H 1.1459 0.7195 0.6512 0.118 Uiso 1 1 calc R . .
H18B H 1.0412 0.7185 0.7101 0.118 Uiso 1 1 calc R . .
C19 C 0.9812(13) 0.6643(8) 0.6323(7) 0.080(2) Uani 1 1 d U . .
H19A H 0.8874 0.6647 0.6464 0.120 Uiso 1 1 calc R . .
H19B H 1.0228 0.6160 0.6448 0.120 Uiso 1 1 calc R . .
H19C H 0.9852 0.6702 0.5847 0.120 Uiso 1 1 calc R . .
C20 C 1.0528(15) 0.6868(8) 0.8586(7) 0.084(3) Uani 1 1 d . . .
H20A H 0.9965 0.6445 0.8422 0.100 Uiso 1 1 calc R . .
H20B H 1.1351 0.6870 0.8316 0.100 Uiso 1 1 calc R . .
C21 C 0.9547(14) 0.6523(9) 1.0027(8) 0.091(3) Uani 1 1 d . . .
H21A H 0.9115 0.7020 1.0068 0.136 Uiso 1 1 calc R . .
H21B H 0.9857 0.6353 1.0458 0.136 Uiso 1 1 calc R . .
H21C H 0.8901 0.6156 0.9851 0.136 Uiso 1 1 calc R . .
C22 C 1.2264(11) 0.7351(7) 0.9777(5) 0.066(3) Uani 1 1 d . . .
H22A H 1.2888 0.7506 0.9433 0.099 Uiso 1 1 calc R . .
H22B H 1.2769 0.7139 1.0146 0.099 Uiso 1 1 calc R . .
H22C H 1.1751 0.7792 0.9924 0.099 Uiso 1 1 calc R . .
C23 C 1.1946(12) 0.5633(7) 0.9495(7) 0.076(3) Uani 1 1 d . . .
H23A H 1.1311 0.5230 0.9380 0.113 Uiso 1 1 calc R . .
H23B H 1.2274 0.5553 0.9942 0.113 Uiso 1 1 calc R . .
H23C H 1.2703 0.5623 0.9192 0.113 Uiso 1 1 calc R . .
C24 C 0.8941(11) 0.8741(6) 0.9285(6) 0.067(3) Uani 1 1 d . . .
H24A H 0.8732 0.8363 0.9628 0.081 Uiso 1 1 calc R . .
H24B H 0.9825 0.8956 0.9405 0.081 Uiso 1 1 calc R . .
C25 C 0.7577(14) 0.9816(8) 1.0302(7) 0.084(3) Uani 1 1 d U . .
H25A H 0.7458 0.9364 1.0575 0.126 Uiso 1 1 calc R . .
H25B H 0.6797 1.0149 1.0350 0.126 Uiso 1 1 calc R . .
H25C H 0.8388 1.0087 1.0440 0.126 Uiso 1 1 calc R . .
C26 C 0.6025(16) 0.9247(11) 0.9097(10) 0.115(5) Uani 1 1 d U . .
H26A H 0.6072 0.9180 0.8622 0.172 Uiso 1 1 calc R . .
H26B H 0.5378 0.9647 0.9200 0.172 Uiso 1 1 calc R . .
H26C H 0.5739 0.8770 0.9300 0.172 Uiso 1 1 calc R . .
C27 C 0.8419(15) 1.0423(8) 0.9007(7) 0.091(3) Uani 1 1 d U . .
H27A H 0.9372 1.0483 0.9111 0.136 Uiso 1 1 calc R . .
H27B H 0.7923 1.0867 0.9164 0.136 Uiso 1 1 calc R . .
H27C H 0.8306 1.0377 0.8532 0.136 Uiso 1 1 calc R . .
C28 C 1.1210(15) 0.9527(8) 0.7816(9) 0.094(4) Uani 1 1 d U . .
H28A H 1.0973 0.9830 0.8207 0.113 Uiso 1 1 calc R . .
H28B H 1.0557 0.9640 0.7464 0.113 Uiso 1 1 calc R . .
C29 C 1.2613(16) 0.9711(10) 0.7597(9) 0.104(5) Uani 1 1 d U . .
H29A H 1.2588 1.0017 0.7191 0.124 Uiso 1 1 calc R . .
H29B H 1.3089 1.0005 0.7939 0.124 Uiso 1 1 calc R . .
C30 C 1.3286(16) 0.9002(10) 0.7482(9) 0.106(5) Uani 1 1 d U . .
H30A H 1.4229 0.9031 0.7633 0.127 Uiso 1 1 calc R . .
H30B H 1.3279 0.8879 0.7010 0.127 Uiso 1 1 calc R . .
C31 C 1.2542(14) 0.8413(9) 0.7858(9) 0.096(4) Uani 1 1 d U . .
H31A H 1.2492 0.7934 0.7606 0.115 Uiso 1 1 calc R . .
H31B H 1.3000 0.8309 0.8279 0.115 Uiso 1 1 calc R . .
Lu1 Lu 0.93591(3) 0.80058(2) 0.833250(18) 0.04274(16) Uani 1 1 d . . .
N1 N 0.7163(7) 0.7397(4) 0.8403(4) 0.0458(17) Uani 1 1 d . . .
N2 N 0.8325(7) 0.8030(4) 0.7322(4) 0.0472(18) Uani 1 1 d . . .
O1 O 1.1202(6) 0.8713(4) 0.7972(4) 0.0536(16) Uani 1 1 d . . .
Si1 Si 1.1065(3) 0.66007(19) 0.94404(18) 0.0675(6) Uani 1 1 d . . .
Si2 Si 0.7742(3) 0.95229(19) 0.94247(18) 0.0675(6) Uani 1 1 d U . .

loop_
_atom_site_aniso_label
_atom_site_aniso_U_11
_atom_site_aniso_U_22
_atom_site_aniso_U_33
_atom_site_aniso_U_23
_atom_site_aniso_U_13
_atom_site_aniso_U_12
C1 0.090(6) 0.083(5) 0.071(5) 0.016(4) 0.015(4) 0.017(4)
C2 0.039(5) 0.062(6) 0.053(5) 0.017(5) 0.015(4) -0.003(4)
C3 0.037(4) 0.053(5) 0.063(6) 0.013(4) 0.008(4) -0.005(4)
C4 0.033(4) 0.049(5) 0.056(5) 0.006(4) 0.008(4) 0.007(4)
C5 0.036(5) 0.066(6) 0.064(6) 0.003(5) 0.004(4) -0.009(4)
C6 0.046(5) 0.080(7) 0.059(6) 0.011(5) -0.008(5) 0.000(5)
C7 0.048(5) 0.070(6) 0.044(5) 0.009(5) 0.000(4) -0.007(5)
C8 0.069(5) 0.088(5) 0.083(5) 0.010(5) 0.001(4) 0.005(4)
C9 0.069(5) 0.086(5) 0.088(5) 0.018(5) 0.011(4) 0.009(4)
C10 0.042(5) 0.064(6) 0.040(5) 0.001(4) 0.005(4) -0.011(4)
C11 0.119(11) 0.073(8) 0.061(7) 0.021(6) 0.026(7) -0.003(7)
C12 0.173(16) 0.070(8) 0.055(7) 0.004(6) 0.016(9) -0.048(9)
C13 0.080(6) 0.093(7) 0.056(5) -0.002(5) 0.004(5) -0.043(6)
C14 0.063(6) 0.112(8) 0.061(6) 0.001(6) 0.008(5) -0.010(6)
C15 0.062(6) 0.081(6) 0.050(5) 0.003(5) 0.005(5) 0.002(5)
C16 0.090(6) 0.083(5) 0.071(5) 0.016(4) 0.015(4) 0.017(4)
C17 0.069(5) 0.086(5) 0.088(5) 0.018(5) 0.011(4) 0.009(4)
C18 0.107(8) 0.105(8) 0.084(8) -0.008(6) 0.017(7) 0.016(7)
C19 0.069(5) 0.088(5) 0.083(5) 0.010(5) 0.001(4) 0.005(4)
C20 0.077(5) 0.085(5) 0.089(6) -0.021(4) 0.017(5) -0.005(4)
C21 0.090(6) 0.087(5) 0.096(6) 0.008(5) 0.009(5) 0.005(5)
C22 0.055(6) 0.090(8) 0.053(6) 0.004(6) 0.002(5) 0.000(6)
C23 0.067(7) 0.070(7) 0.090(9) 0.033(6) 0.017(6) 0.019(6)
C24 0.050(6) 0.063(6) 0.089(8) -0.013(6) 0.013(6) 0.002(5)
C25 0.077(5) 0.085(5) 0.089(6) -0.021(4) 0.017(5) -0.005(4)
C26 0.087(8) 0.119(9) 0.139(9) 0.001(8) 0.005(7) 0.031(7)
C27 0.090(6) 0.087(5) 0.096(6) 0.008(5) 0.009(5) 0.005(5)
C28 0.081(7) 0.078(7) 0.123(8) 0.007(6) 0.019(6) -0.006(6)
C29 0.093(8) 0.095(8) 0.124(9) 0.014(7) 0.022(7) -0.013(7)
C30 0.087(7) 0.107(8) 0.124(9) 0.004(7) 0.030(7) -0.009(7)
C31 0.070(7) 0.093(7) 0.125(9) 0.016(7) 0.018(6) 0.003(6)
Lu1 0.0330(2) 0.0505(2) 0.0447(2) 0.00256(16) 0.00543(15) 0.00110(15)
N1 0.037(4) 0.057(4) 0.044(4) 0.013(3) 0.009(3) 0.003(3)
N2 0.031(4) 0.065(5) 0.045(4) 0.011(3) 0.006(3) -0.007(3)
O1 0.035(3) 0.057(4) 0.069(4) -0.002(3) 0.008(3) 0.000(3)
Si1 0.0541(12) 0.0664(13) 0.0822(15) -0.0019(11) 0.0189(11) 0.0088(10)
Si2 0.0541(12) 0.0664(13) 0.0822(15) -0.0019(11) 0.0189(11) 0.0088(10)

loop_
_atom_type_symbol
_atom_type_description
_atom_type_scat_dispersion_real
_atom_type_scat_dispersion_imag
_atom_type_scat_source
C C 0.0033 0.0016 'International Tables Vol C Tables 4.2.6.8 and 6.1.1.4'
H H 0.0000 0.0000 'International Tables Vol C Tables 4.2.6.8 and 6.1.1.4'
N N 0.0061 0.0033 'International Tables Vol C Tables 4.2.6.8 and 6.1.1.4'
O O 0.0106 0.0060 'International Tables Vol C Tables 4.2.6.8 and 6.1.1.4'
Si Si 0.0817 0.0704 'International Tables Vol C Tables 4.2.6.8 and 6.1.1.4'
Lu Lu -0.4720 5.8584 'International Tables Vol C Tables 4.2.6.8 and 6.1.1.4'

loop_
_geom_angle_atom_site_label_1
_geom_angle_atom_site_label_2
_geom_angle_atom_site_label_3
_geom_angle
_geom_angle_site_symmetry_1
_geom_angle_site_symmetry_3
_geom_angle_publ_flag
N1 C1 C2 123.6(13) . . ?
C3 C2 C1 117.9(9) . . ?
C2 C3 C4 121.2(9) . . ?
C3 C4 C9 117.0(10) . . ?
C3 C4 C5 123.5(9) . . ?
C9 C4 C5 119.4(9) . . ?
C6 C5 C4 119.0(9) . . ?
C5 C6 C7 121.6(10) . . ?
C8 C7 C6 122.4(10) . . ?
C7 C8 N2 127.1(12) . . ?
C7 C8 C9 117.1(12) . . ?
N2 C8 C9 115.8(12) . . ?
N1 C9 C4 121.5(11) . . ?
N1 C9 C8 118.0(12) . . ?
C4 C9 C8 120.5(12) . . ?
C15 C10 C11 120.4(10) . . ?
C15 C10 N2 119.7(9) . . ?
C11 C10 N2 119.8(9) . . ?
C10 C11 C12 118.7(13) . . ?
C10 C11 C16 117.9(10) . . ?
C12 C11 C16 123.2(13) . . ?
C13 C12 C11 120.0(14) . . ?
C14 C13 C12 120.5(12) . . ?
C13 C14 C15 123.1(13) . . ?
C10 C15 C14 117.3(11) . . ?
C10 C15 C18 122.6(11) . . ?
C14 C15 C18 120.0(12) . . ?
C17 C16 C11 128.8(12) . . ?
C19 C18 C15 114.4(13) . . ?
Si1 C20 Lu1 123.4(6) . . ?
Si2 C24 Lu1 130.5(7) . . ?
O1 C28 C29 106.3(11) . . ?
C30 C29 C28 107.3(14) . . ?
C29 C30 C31 106.6(13) . . ?
O1 C31 C30 106.8(12) . . ?
N2 Lu1 O1 93.3(2) . . ?
N2 Lu1 C20 115.4(4) . . ?
O1 Lu1 C20 97.6(4) . . ?
N2 Lu1 C24 130.1(4) . . ?
O1 Lu1 C24 96.2(3) . . ?
C20 Lu1 C24 111.6(5) . . ?
N2 Lu1 N1 70.3(2) . . ?
O1 Lu1 N1 163.1(2) . . ?
C20 Lu1 N1 93.3(4) . . ?
C24 Lu1 N1 91.8(3) . . ?
C1 N1 C9 118.8(10) . . ?
C1 N1 Lu1 126.0(8) . . ?
C9 N1 Lu1 115.1(7) . . ?
C8 N2 C10 117.8(9) . . ?
C8 N2 Lu1 120.5(7) . . ?
C10 N2 Lu1 121.6(6) . . ?
C31 O1 C28 108.2(9) . . ?
C31 O1 Lu1 125.4(7) . . ?
C28 O1 Lu1 126.3(7) . . ?
C20 Si1 C22 109.7(6) . . ?
C20 Si1 C23 113.8(6) . . ?
C22 Si1 C23 107.9(6) . . ?
C20 Si1 C21 111.8(7) . . ?
C22 Si1 C21 108.4(6) . . ?
C23 Si1 C21 105.0(6) . . ?
C24 Si2 C25 114.4(6) . . ?
C24 Si2 C26 109.7(7) . . ?
C25 Si2 C26 109.0(7) . . ?
C24 Si2 C27 108.5(6) . . ?
C25 Si2 C27 103.4(7) . . ?
C26 Si2 C27 111.8(8) . . ?

loop_
_geom_bond_atom_site_label_1
_geom_bond_atom_site_label_2
_geom_bond_distance
_geom_bond_site_symmetry_2
_geom_bond_publ_flag
C1 N1 1.336(14) . ?
C1 C2 1.388(17) . ?
C2 C3 1.379(14) . ?
C3 C4 1.400(13) . ?
C4 C9 1.421(16) . ?
C4 C5 1.422(14) . ?
C5 C6 1.363(15) . ?
C6 C7 1.401(15) . ?
C7 C8 1.375(16) . ?
C8 N2 1.378(15) . ?
C8 C9 1.440(18) . ?
C9 N1 1.367(16) . ?
C10 C15 1.394(15) . ?
C10 C11 1.395(16) . ?
C10 N2 1.431(11) . ?
C11 C12 1.411(16) . ?
C11 C16 1.524(18) . ?
C12 C13 1.38(2) . ?
C13 C14 1.304(19) . ?
C14 C15 1.417(16) . ?
C15 C18 1.47(2) . ?
C16 C17 1.359(13) . ?
C18 C19 1.36(2) . ?
C20 Si1 1.848(16) . ?
C20 Lu1 2.327(14) . ?
C21 Si1 1.901(14) . ?
C22 Si1 1.870(12) . ?
C23 Si1 1.882(11) . ?
C24 Si2 1.810(11) . ?
C24 Lu1 2.329(11) . ?
C25 Si2 1.838(13) . ?
C26 Si2 1.862(17) . ?
C27 Si2 1.886(14) . ?
C28 O1 1.441(15) . ?
C28 C29 1.475(18) . ?
C29 C30 1.41(2) . ?
C30 C31 1.46(2) . ?
C31 O1 1.427(15) . ?
Lu1 N2 2.260(8) . ?
Lu1 O1 2.294(6) . ?
Lu1 N1 2.394(7) . ?
